data_4501862
loop_
_publ_author_name
'L\"u, Jian'
'Han, Li-Wei'
'Lin, Jing-Xiang'
'Liu, Tian-Fu'
'Cao, Rong'

_publ_section_title
;
 Rare Case of a Triple-Stranded Molecular Braid in an Organic Cocrystal
;
_journal_issue 10
_journal_name_full 'Crystal Growth &amp; Design'
_journal_page_first 4217
_journal_paper_doi 10.1021/cg100577t
_journal_volume 10
_journal_year 2010
_chemical_formula_sum 'C26 H24 Br4 N2 O5 S'
_chemical_formula_weight 796.17
_chemical_name_systematic
; 
 ? 
;
_space_group_IT_number 14
_symmetry_cell_setting monoclinic
_symmetry_space_group_name_Hall '-P 2yn'
_symmetry_space_group_name_H-M 'P 1 21/n 1'
_atom_sites_solution_hydrogens geom
_atom_sites_solution_primary direct
_atom_sites_solution_secondary difmap
_audit_creation_method SHELXL-97
_cell_angle_alpha 90.00
_cell_angle_beta 105.40(3)
_cell_angle_gamma 90.00
_cell_formula_units_Z 4
_cell_length_a 9.043(1)
_cell_length_b 34.31(5)
_cell_length_c 9.524(2)
_cell_measurement_temperature 173(2)
_cell_volume 2849(4)
_computing_cell_refinement 'CrystalClear (Rigaku Corp., 2000)'
_computing_data_collection 'CrystalClear (Rigaku Corp., 2000)'
_computing_data_reduction 'CrystalClear (Rigaku Corp., 2000)'
_computing_molecular_graphics 'SHELXL-97 (Sheldrick, 1997)'
_computing_publication_material 'SHELXL-97 (Sheldrick, 1997)'
_computing_structure_refinement 'SHELXL-97 (Sheldrick, 1997)'
_computing_structure_solution 'SHELXS-97 (Sheldrick, 1990)'
_diffrn_ambient_temperature 173(2)
_diffrn_measured_fraction_theta_full 'ACTA 50'
_diffrn_measured_fraction_theta_max 0.904
_diffrn_measurement_device_type
;
Mercury
;
_diffrn_measurement_method dtprofit.ref
_diffrn_radiation_monochromator graphite
_diffrn_radiation_source 'fine-focus sealed tube'
_diffrn_radiation_type MoK\a
_diffrn_radiation_wavelength 0.71073
_diffrn_reflns_av_R_equivalents 0.0398
_diffrn_reflns_av_sigmaI/netI 0.0597
_diffrn_reflns_limit_h_max 10
_diffrn_reflns_limit_h_min -11
_diffrn_reflns_limit_k_max 40
_diffrn_reflns_limit_k_min -44
_diffrn_reflns_limit_l_max 9
_diffrn_reflns_limit_l_min -12
_diffrn_reflns_number 11939
_diffrn_reflns_theta_full 'ACTA 50'
_diffrn_reflns_theta_max 27.54
_diffrn_reflns_theta_min 2.41
_diffrn_standards_decay_% none
_diffrn_standards_interval_count none
_diffrn_standards_interval_time none
_diffrn_standards_number none
_exptl_absorpt_coefficient_mu 5.764
_exptl_absorpt_correction_T_max 0.237
_exptl_absorpt_correction_T_min 0.193
_exptl_absorpt_correction_type empirical
_exptl_absorpt_process_details CrystalClear
_exptl_crystal_colour 'light yellow'
_exptl_crystal_density_diffrn 1.856
_exptl_crystal_density_method 'not measured'
_exptl_crystal_description block
_exptl_crystal_F_000 1560
_exptl_crystal_size_max .40
_exptl_crystal_size_mid .25
_exptl_crystal_size_min .25
_refine_diff_density_max 1.996
_refine_diff_density_min -1.419
_refine_diff_density_rms 0.128
_refine_ls_extinction_method none
_refine_ls_goodness_of_fit_ref 1.065
_refine_ls_hydrogen_treatment constr
_refine_ls_matrix_type full
_refine_ls_number_parameters 347
_refine_ls_number_reflns 5955
_refine_ls_number_restraints 0
_refine_ls_restrained_S_all 1.065
_refine_ls_R_factor_all 0.1025
_refine_ls_R_factor_gt 0.0632
_refine_ls_shift/su_max 0.000
_refine_ls_shift/su_mean 0.000
_refine_ls_structure_factor_coef Fsqd
_refine_ls_weighting_details 'calc w=1/[\s^2^(Fo^2^)+(0.0940P)^2^+4.1696P] where P=(Fo^2^+2Fc^2^)/3'
_refine_ls_weighting_scheme calc
_refine_ls_wR_factor_gt 0.1648
_refine_ls_wR_factor_ref 0.1988
_reflns_number_gt 3829
_reflns_number_total 5955
_reflns_threshold_expression >2sigma(I)
_cod_data_source_file cg100577t_si_003.cif
_cod_data_source_block co-crystal_4
_cod_original_cell_volume 2849(7)
_cod_original_sg_symbol_H-M P2(1)/n
_cod_database_code 4501862

loop_
_symmetry_equiv_pos_as_xyz
'x, y, z'
'-x+1/2, y+1/2, -z+1/2'
'-x, -y, -z'
'x-1/2, -y-1/2, z-1/2'

loop_
_atom_site_label
_atom_site_type_symbol
_atom_site_fract_x
_atom_site_fract_y
_atom_site_fract_z
_atom_site_U_iso_or_equiv
_atom_site_adp_type
_atom_site_occupancy
_atom_site_symmetry_multiplicity
_atom_site_calc_flag
_atom_site_refinement_flags
Br1 Br 0.27298(9) 0.00714(2) 0.06750(9) 0.0562(3) Uani 1 1 d .
Br2 Br 0.51399(10) -0.11653(3) 0.45325(11) 0.0724(3) Uani 1 1 d .
Br3 Br -0.06842(10) -0.15428(2) -0.49107(9) 0.0592(3) Uani 1 1 d .
Br4 Br 0.20263(14) -0.26064(3) -0.04596(13) 0.0917(4) Uani 1 1 d .
S1 S -0.0690(2) -0.12508(5) 0.0746(2) 0.0467(5) Uani 1 1 d .
O1 O 0.4997(6) -0.03596(17) 0.2998(7) 0.0682(17) Uani 1 1 d .
H1 H 0.5774 -0.0503 0.3268 0.082 Uiso 1 1 calc R
O2 O -0.1012(6) -0.14759(19) 0.1898(6) 0.0632(15) Uani 1 1 d .
O3 O -0.1807(5) -0.09741(16) -0.0008(6) 0.0545(13) Uani 1 1 d .
O4 O 0.1116(8) -0.22489(17) -0.3481(7) 0.0726(18) Uani 1 1 d .
H4 H 0.0998 -0.2487 -0.3334 0.087 Uiso 1 1 calc R
C26 C 0.3096(18) -0.2252(6) -0.594(2) 0.160(8) Uani 1 1 d .
H26A H 0.3716 -0.2128 -0.6515 0.240 Uiso 1 1 calc R
H26B H 0.2996 -0.2531 -0.6159 0.240 Uiso 1 1 calc R
H26C H 0.3596 -0.2215 -0.4898 0.240 Uiso 1 1 calc R
N1 N 0.2281(7) 0.04554(18) 0.5534(7) 0.0472(15) Uani 1 1 d .
N2 N -0.5456(9) 0.2064(2) -0.0415(10) 0.072(2) Uani 1 1 d .
C1 C 0.3773(8) -0.0576(2) 0.2541(8) 0.0481(17) Uani 1 1 d .
C2 C 0.2514(7) -0.04230(19) 0.1441(8) 0.0424(16) Uani 1 1 d .
C3 C 0.1175(7) -0.06273(19) 0.0928(7) 0.0385(14) Uani 1 1 d .
H3 H 0.0352 -0.0516 0.0204 0.046 Uiso 1 1 calc R
C4 C 0.1020(7) -0.0995(2) 0.1461(7) 0.0418(16) Uani 1 1 d .
C5 C 0.2190(8) -0.1153(2) 0.2563(8) 0.0462(17) Uani 1 1 d .
H5A H 0.2082 -0.1401 0.2962 0.055 Uiso 1 1 calc R
C6 C 0.3519(8) -0.0937(2) 0.3064(8) 0.0490(18) Uani 1 1 d .
C7 C 0.0631(9) -0.2045(2) -0.2565(9) 0.054(2) Uani 1 1 d .
C8 C -0.0207(9) -0.1694(2) -0.2933(8) 0.0498(18) Uani 1 1 d .
C9 C -0.0636(7) -0.14576(19) -0.1977(8) 0.0437(17) Uani 1 1 d .
H9 H -0.1163 -0.1221 -0.2295 0.052 Uiso 1 1 calc R
C10 C -0.0287(8) -0.1568(2) -0.0506(8) 0.0479(18) Uani 1 1 d .
C11 C 0.0501(9) -0.1908(2) -0.0060(9) 0.054(2) Uani 1 1 d .
H11 H 0.0733 -0.1985 0.0933 0.065 Uiso 1 1 calc R
C12 C 0.0951(9) -0.2136(2) -0.1059(10) 0.059(2) Uani 1 1 d .
C13 C 0.1853(9) 0.0395(3) 0.4105(9) 0.057(2) Uani 1 1 d .
H13 H 0.2619 0.0338 0.3620 0.068 Uiso 1 1 calc R
C14 C 0.0346(9) 0.0414(3) 0.3300(9) 0.058(2) Uani 1 1 d .
H14 H 0.0091 0.0380 0.2273 0.070 Uiso 1 1 calc R
C15 C -0.0789(8) 0.0482(2) 0.3982(8) 0.0443(17) Uani 1 1 d .
C16 C -0.0316(8) 0.0537(2) 0.5459(8) 0.0506(18) Uani 1 1 d .
H16 H -0.1057 0.0588 0.5979 0.061 Uiso 1 1 calc R
C17 C 0.1196(9) 0.0520(2) 0.6195(8) 0.0527(19) Uani 1 1 d .
H17 H 0.1479 0.0557 0.7221 0.063 Uiso 1 1 calc R
C18 C -0.2435(8) 0.0518(2) 0.3141(9) 0.054(2) Uani 1 1 d .
H18A H -0.3096 0.0469 0.3801 0.065 Uiso 1 1 calc R
H18B H -0.2672 0.0317 0.2366 0.065 Uiso 1 1 calc R
C19 C -0.2794(8) 0.0914(2) 0.2464(10) 0.056(2) Uani 1 1 d .
H19A H -0.2113 0.0964 0.1824 0.067 Uiso 1 1 calc R
H19B H -0.2565 0.1113 0.3246 0.067 Uiso 1 1 calc R
C20 C -0.4450(8) 0.0961(2) 0.1579(10) 0.057(2) Uani 1 1 d .
H20A H -0.4682 0.0760 0.0807 0.068 Uiso 1 1 calc R
H20B H -0.5129 0.0914 0.2223 0.068 Uiso 1 1 calc R
C21 C -0.4808(9) 0.1352(2) 0.0887(10) 0.055(2) Uani 1 1 d .
C22 C -0.4698(15) 0.1686(3) 0.1684(12) 0.096(4) Uani 1 1 d .
H22 H -0.4391 0.1673 0.2718 0.115 Uiso 1 1 calc R
C23 C -0.5029(17) 0.2040(3) 0.0998(13) 0.114(5) Uani 1 1 d .
H23 H -0.4945 0.2271 0.1564 0.137 Uiso 1 1 calc R
C24 C -0.5540(11) 0.1749(3) -0.1218(11) 0.070(2) Uani 1 1 d .
H24 H -0.5849 0.1769 -0.2250 0.084 Uiso 1 1 calc R
C25 C -0.5188(10) 0.1399(3) -0.0584(11) 0.069(2) Uani 1 1 d .
H25 H -0.5207 0.1176 -0.1183 0.083 Uiso 1 1 calc R
O5 O 0.1746(16) -0.2093(4) -0.6250(16) 0.166(5) Uani 1 1 d .
H5 H 0.1246 -0.2182 -0.5694 0.199 Uiso 1 1 calc R

loop_
_atom_site_aniso_label
_atom_site_aniso_U_11
_atom_site_aniso_U_22
_atom_site_aniso_U_33
_atom_site_aniso_U_23
_atom_site_aniso_U_13
_atom_site_aniso_U_12
Br1 0.0572(5) 0.0462(4) 0.0593(5) 0.0076(3) 0.0052(4) -0.0055(3)
Br2 0.0524(5) 0.0671(6) 0.0805(6) 0.0203(5) -0.0124(4) 0.0021(4)
Br3 0.0747(6) 0.0496(5) 0.0472(4) -0.0001(3) 0.0056(4) -0.0068(4)
Br4 0.1098(8) 0.0485(5) 0.0923(7) 0.0015(5) -0.0160(6) 0.0248(5)
S1 0.0418(9) 0.0472(10) 0.0484(10) -0.0007(8) 0.0069(8) -0.0073(7)
O1 0.039(3) 0.060(4) 0.091(4) 0.012(3) -0.009(3) -0.005(2)
O2 0.061(3) 0.085(4) 0.046(3) 0.008(3) 0.019(3) -0.017(3)
O3 0.042(3) 0.053(3) 0.063(3) -0.001(3) 0.005(2) -0.001(2)
O4 0.091(4) 0.044(3) 0.078(4) -0.022(3) 0.014(4) -0.003(3)
C26 0.111(12) 0.169(17) 0.22(2) 0.007(15) 0.072(13) 0.047(12)
N1 0.041(3) 0.046(3) 0.049(3) 0.002(3) 0.001(3) 0.006(3)
N2 0.067(5) 0.056(5) 0.088(6) 0.030(4) 0.014(4) 0.007(4)
C1 0.040(4) 0.045(4) 0.053(4) 0.002(3) 0.001(3) -0.001(3)
C2 0.039(3) 0.032(3) 0.051(4) -0.003(3) 0.003(3) -0.003(3)
C3 0.037(3) 0.040(3) 0.036(3) -0.005(3) 0.007(3) 0.000(3)
C4 0.040(3) 0.037(4) 0.044(4) -0.005(3) 0.004(3) 0.000(3)
C5 0.048(4) 0.038(4) 0.051(4) -0.001(3) 0.011(3) 0.002(3)
C6 0.038(4) 0.049(4) 0.054(4) 0.003(3) 0.003(3) 0.008(3)
C7 0.054(4) 0.039(4) 0.060(5) -0.004(3) -0.001(4) -0.005(3)
C8 0.061(4) 0.036(4) 0.044(4) -0.007(3) -0.001(3) -0.012(3)
C9 0.041(4) 0.030(3) 0.053(4) 0.002(3) 0.001(3) -0.008(3)
C10 0.054(4) 0.037(4) 0.041(4) -0.004(3) -0.008(3) -0.005(3)
C11 0.061(5) 0.039(4) 0.053(4) 0.000(3) -0.003(4) -0.003(3)
C12 0.058(5) 0.037(4) 0.073(5) 0.000(4) 0.001(4) 0.000(3)
C13 0.047(4) 0.069(6) 0.053(5) -0.003(4) 0.008(4) 0.004(4)
C14 0.054(5) 0.077(6) 0.041(4) -0.002(4) 0.008(4) -0.004(4)
C15 0.043(4) 0.038(4) 0.048(4) 0.006(3) 0.004(3) 0.006(3)
C16 0.042(4) 0.052(5) 0.056(4) -0.007(3) 0.010(3) 0.009(3)
C17 0.052(4) 0.056(5) 0.044(4) -0.001(3) 0.002(4) 0.004(3)
C18 0.039(4) 0.042(4) 0.072(5) 0.006(4) -0.001(4) -0.007(3)
C19 0.043(4) 0.047(4) 0.071(5) 0.012(4) 0.001(4) 0.001(3)
C20 0.047(4) 0.038(4) 0.073(5) 0.017(4) -0.006(4) -0.005(3)
C21 0.048(4) 0.042(4) 0.069(5) 0.016(4) 0.002(4) -0.006(3)
C22 0.148(10) 0.052(6) 0.069(6) 0.018(5) -0.002(7) 0.008(6)
C23 0.192(14) 0.048(6) 0.079(7) 0.004(5) -0.005(8) -0.016(7)
C24 0.076(6) 0.059(6) 0.075(6) 0.022(5) 0.021(5) 0.002(4)
C25 0.070(6) 0.053(5) 0.084(7) 0.015(5) 0.020(5) 0.008(4)
O5 0.202(12) 0.144(10) 0.192(12) 0.077(9) 0.124(10) 0.053(9)

loop_
_atom_type_symbol
_atom_type_description
_atom_type_scat_dispersion_real
_atom_type_scat_dispersion_imag
_atom_type_scat_source
C C 0.0033 0.0016 'International Tables Vol C Tables 4.2.6.8 and 6.1.1.4'
H H 0.0000 0.0000 'International Tables Vol C Tables 4.2.6.8 and 6.1.1.4'
N N 0.0061 0.0033 'International Tables Vol C Tables 4.2.6.8 and 6.1.1.4'
O O 0.0106 0.0060 'International Tables Vol C Tables 4.2.6.8 and 6.1.1.4'
S S 0.1246 0.1234 'International Tables Vol C Tables 4.2.6.8 and 6.1.1.4'
Br Br -0.2901 2.4595 'International Tables Vol C Tables 4.2.6.8 and 6.1.1.4'

loop_
_geom_angle_atom_site_label_1
_geom_angle_atom_site_label_2
_geom_angle_atom_site_label_3
_geom_angle
O3 S1 O2 118.8(4)
O3 S1 C10 108.8(3)
O2 S1 C10 108.2(4)
O3 S1 C4 107.2(3)
O2 S1 C4 108.1(3)
C10 S1 C4 105.0(4)
C17 N1 C13 117.7(6)
C23 N2 C24 120.4(8)
O1 C1 C6 126.8(6)
O1 C1 C2 118.3(6)
C6 C1 C2 114.8(6)
C3 C2 C1 122.0(6)
C3 C2 Br1 119.8(5)
C1 C2 Br1 118.3(5)
C2 C3 C4 120.1(6)
C3 C4 C5 120.2(6)
C3 C4 S1 118.7(5)
C5 C4 S1 121.0(6)
C6 C5 C4 118.1(7)
C1 C6 C5 124.7(6)
C1 C6 Br2 117.7(5)
C5 C6 Br2 117.6(6)
O4 C7 C8 123.5(8)
O4 C7 C12 123.5(7)
C8 C7 C12 112.9(8)
C9 C8 C7 125.1(7)
C9 C8 Br3 118.4(6)
C7 C8 Br3 116.5(6)
C8 C9 C10 118.8(7)
C11 C10 C9 119.9(7)
C11 C10 S1 120.6(6)
C9 C10 S1 119.1(6)
C10 C11 C12 119.6(8)
C11 C12 C7 123.7(7)
C11 C12 Br4 120.0(7)
C7 C12 Br4 116.3(6)
N1 C13 C14 122.7(8)
C15 C14 C13 119.9(7)
C16 C15 C14 116.1(7)
C16 C15 C18 122.2(7)
C14 C15 C18 121.6(7)
C17 C16 C15 121.3(8)
N1 C17 C16 122.3(7)
C15 C18 C19 112.1(6)
C18 C19 C20 113.8(6)
C21 C20 C19 114.0(6)
C25 C21 C22 115.9(8)
C25 C21 C20 121.8(8)
C22 C21 C20 122.3(8)
C21 C22 C23 120.2(10)
N2 C23 C22 121.0(11)
N2 C24 C25 120.2(10)
C24 C25 C21 122.2(10)

loop_
_geom_bond_atom_site_label_1
_geom_bond_atom_site_label_2
_geom_bond_distance
Br1 C2 1.877(7)
Br2 C6 1.905(7)
Br3 C8 1.890(8)
Br4 C12 1.891(8)
S1 O3 1.433(5)
S1 O2 1.433(6)
S1 C10 1.724(8)
S1 C4 1.751(7)
O1 C1 1.309(8)
O4 C7 1.283(10)
C26 O5 1.297(16)
N1 C17 1.318(10)
N1 C13 1.328(10)
N2 C23 1.300(14)
N2 C24 1.315(13)
C1 C6 1.376(10)
C1 C2 1.427(9)
C2 C3 1.372(9)
C3 C4 1.380(10)
C4 C5 1.387(9)
C5 C6 1.383(10)
C7 C8 1.417(10)
C7 C12 1.421(12)
C8 C9 1.351(11)
C9 C10 1.404(10)
C10 C11 1.373(10)
C11 C12 1.375(12)
C13 C14 1.377(11)
C14 C15 1.372(11)
C15 C16 1.370(10)
C15 C18 1.497(10)
C16 C17 1.362(10)
C18 C19 1.502(10)
C19 C20 1.519(10)
C20 C21 1.492(10)
C21 C25 1.360(13)
C21 C22 1.363(14)
C22 C23 1.376(14)
C24 C25 1.345(12)

loop_
_cod_related_entry_id
_cod_related_entry_database
_cod_related_entry_code
1 ChemSpider 30661355
